data_4328718
loop_
_publ_author_name
'G\"unther Thiele'
'Sabrina Peter'
'Martin Schwarzer'
'Eugen Ruzin'
'Rodolphe Cl\'erac'
'Halgard Staesche'
'Carola R\"o\&ser'
'Bernhard Roling'
'Stefanie Dehnen'

_publ_section_title
;
 Heterobimetallic Chalcogenidometallate Strands: Synthesis, Structure,
 Magnetism, and Conductivity
;
_journal_name_full 'Inorganic Chemistry'
_journal_page_first 3349
_journal_page_last 3351
_journal_paper_doi 10.1021/ic300075a
_journal_volume 51
_journal_year 2012
_chemical_formula_moiety 'Mn Sn Te4, 2(C4 H12 N)'
_chemical_formula_sum 'C8 H24 Mn N2 Sn Te4'
_chemical_formula_weight 832.34
_space_group_IT_number 12
_symmetry_cell_setting monoclinic
_symmetry_space_group_name_Hall '-C 2y'
_symmetry_space_group_name_H-M 'C 1 2/m 1'
_atom_sites_solution_hydrogens geom
_atom_sites_solution_primary direct
_atom_sites_solution_secondary difmap
_audit_creation_method SHELXL-97
_cell_angle_alpha 90.00
_cell_angle_beta 117.90(3)
_cell_angle_gamma 90.00
_cell_formula_units_Z 2
_cell_length_a 17.440(4)
_cell_length_b 7.035(3)
_cell_length_c 9.465(3)
_cell_measurement_reflns_used 4955
_cell_measurement_temperature 100(2)
_cell_measurement_theta_max 24.50
_cell_measurement_theta_min 3.61
_cell_volume 1026.3(7)
_computing_structure_refinement 'SHELXL-97 (Sheldrick, 1997)'
_computing_structure_solution 'SHELXS-97 (Sheldrick, 1990)'
_diffrn_ambient_temperature 100(2)
_diffrn_measured_fraction_theta_full 0.839
_diffrn_measured_fraction_theta_max 0.839
_diffrn_measurement_device_type IPDS2
_diffrn_measurement_method /w
_diffrn_radiation_monochromator graphite
_diffrn_radiation_source 'fine-focus sealed tube'
_diffrn_radiation_type MoK\a
_diffrn_radiation_wavelength 0.71073
_diffrn_reflns_av_R_equivalents 0.1181
_diffrn_reflns_av_sigmaI/netI 0.0773
_diffrn_reflns_limit_h_max 20
_diffrn_reflns_limit_h_min -20
_diffrn_reflns_limit_k_max 8
_diffrn_reflns_limit_k_min -8
_diffrn_reflns_limit_l_max 10
_diffrn_reflns_limit_l_min -10
_diffrn_reflns_number 2978
_diffrn_reflns_theta_full 24.50
_diffrn_reflns_theta_max 24.50
_diffrn_reflns_theta_min 3.61
_exptl_absorpt_coefficient_mu 7.389
_exptl_absorpt_correction_T_max 0.478
_exptl_absorpt_correction_T_min 0.416
_exptl_absorpt_correction_type multi-scan
_exptl_absorpt_process_details 'Bruker, Xprep, ver. 5.1/NT'
_exptl_crystal_colour red
_exptl_crystal_density_diffrn 2.694
_exptl_crystal_description 'rod fragment'
_exptl_crystal_F_000 738
_exptl_crystal_size_max 0.14
_exptl_crystal_size_mid 0.10
_exptl_crystal_size_min 0.10
_refine_diff_density_max 3.34
_refine_diff_density_min -2.48
_refine_diff_density_rms 0.48
_refine_ls_extinction_method none
_refine_ls_goodness_of_fit_ref 1.016
_refine_ls_hydrogen_treatment constr
_refine_ls_matrix_type full
_refine_ls_number_parameters 45
_refine_ls_number_reflns 827
_refine_ls_number_restraints 6
_refine_ls_restrained_S_all 1.013
_refine_ls_R_factor_all 0.1013
_refine_ls_R_factor_gt 0.0933
_refine_ls_shift/su_max 0.000
_refine_ls_shift/su_mean 0.000
_refine_ls_structure_factor_coef Fsqd
_refine_ls_weighting_details 'calc w=1/[\s^2^(Fo^2^)+(0.1604P)^2^+89.0809P] where P=(Fo^2^+2Fc^2^)/3'
_refine_ls_weighting_scheme calc
_refine_ls_wR_factor_gt 0.2456
_refine_ls_wR_factor_ref 0.2521
_reflns_number_gt 710
_reflns_number_total 827
_reflns_threshold_expression >2sigma(I)
_cod_data_source_file ic300075a_si_003.cif
_cod_data_source_block 3
_cod_original_sg_symbol_H-M 'C 2/m'
_cod_database_code 4328718

loop_
_symmetry_equiv_pos_as_xyz
'x, y, z'
'-x, y, -z'
'x+1/2, y+1/2, z'
'-x+1/2, y+1/2, -z'
'-x, -y, -z'
'x, -y, z'
'-x+1/2, -y+1/2, -z'
'x+1/2, -y+1/2, z'

loop_
_atom_site_label
_atom_site_type_symbol
_atom_site_fract_x
_atom_site_fract_y
_atom_site_fract_z
_atom_site_U_iso_or_equiv
_atom_site_adp_type
_atom_site_occupancy
_atom_site_symmetry_multiplicity
_atom_site_calc_flag
_atom_site_refinement_flags
Sn1 Sn 0.0000 0.2526(3) 0.0000 0.0327(8) Uani 0.50 2 d SP
Mn1 Mn 0.0000 0.2526(3) 0.0000 0.0327(8) Uani 0.50 2 d SP
Te1 Te 0.13395(13) 0.0000 0.1522(2) 0.0359(7) Uani 1 2 d S
Te2 Te -0.02296(14) 0.5000 0.2022(3) 0.0371(7) Uani 1 2 d S
N1 N 0.185(2) 0.0000 -0.335(4) 0.052(8) Uani 1 2 d S
C1 C 0.214(3) 0.0000 -0.165(6) 0.069(12) Uani 1 2 d SU
H1A H 0.2464 0.1173 -0.1184 0.104 Uiso 0.50 1 calc PR
H1B H 0.2521 -0.1098 -0.1165 0.104 Uiso 0.50 1 calc PR
H1C H 0.1639 -0.0075 -0.1460 0.104 Uiso 0.50 1 calc PR
C2 C 0.2656(19) 0.0000 -0.357(4) 0.038(7) Uani 1 2 d S
H2A H 0.2517 0.0520 -0.4627 0.057 Uiso 0.50 1 d PR
H2B H 0.2870 -0.1304 -0.3493 0.057 Uiso 0.50 1 d PR
H2C H 0.3104 0.0784 -0.2740 0.057 Uiso 0.50 1 d PR
C3 C 0.1344(16) 0.175(3) -0.415(4) 0.052(7) Uani 1 1 d .
H3A H 0.1676 0.2882 -0.3597 0.078 Uiso 1 1 calc R
H3B H 0.0791 0.1736 -0.4117 0.078 Uiso 1 1 calc R
H3C H 0.1231 0.1778 -0.5270 0.078 Uiso 1 1 calc R

loop_
_atom_site_aniso_label
_atom_site_aniso_U_11
_atom_site_aniso_U_22
_atom_site_aniso_U_33
_atom_site_aniso_U_23
_atom_site_aniso_U_13
_atom_site_aniso_U_12
Sn1 0.0518(16) 0.0068(12) 0.0368(18) 0.000 0.0183(12) 0.000
Mn1 0.0518(16) 0.0068(12) 0.0368(18) 0.000 0.0183(12) 0.000
Te1 0.0491(12) 0.0096(9) 0.0381(14) 0.000 0.0113(9) 0.000
Te2 0.0631(14) 0.0139(10) 0.0365(14) 0.000 0.0250(10) 0.000
N1 0.10(3) 0.018(12) 0.05(2) 0.000 0.054(19) 0.000
C1 0.070(12) 0.070(12) 0.069(12) 0.000 0.033(6) 0.000
C2 0.037(15) 0.011(12) 0.042(19) 0.000 -0.001(12) 0.000
C3 0.050(13) 0.015(10) 0.078(19) 0.000(11) 0.019(12) 0.011(9)

loop_
_atom_type_symbol
_atom_type_description
_atom_type_scat_dispersion_real
_atom_type_scat_dispersion_imag
_atom_type_scat_source
C C 0.0033 0.0016 'International Tables Vol C Tables 4.2.6.8 and 6.1.1.4'
H H 0.0000 0.0000 'International Tables Vol C Tables 4.2.6.8 and 6.1.1.4'
N N 0.0061 0.0033 'International Tables Vol C Tables 4.2.6.8 and 6.1.1.4'
Mn Mn 0.3368 0.7283 'International Tables Vol C Tables 4.2.6.8 and 6.1.1.4'
Sn Sn -0.6537 1.4246 'International Tables Vol C Tables 4.2.6.8 and 6.1.1.4'
Te Te -0.5308 1.6751 'International Tables Vol C Tables 4.2.6.8 and 6.1.1.4'

loop_
_geom_angle_atom_site_label_1
_geom_angle_atom_site_label_2
_geom_angle_atom_site_label_3
_geom_angle
_geom_angle_site_symmetry_1
_geom_angle_site_symmetry_3
Te1 Sn1 Te1 99.36(10) . 5
Te1 Sn1 Te2 114.16(6) . 5_565
Te1 Sn1 Te2 114.17(6) 5 5_565
Te1 Sn1 Te2 114.17(6) . .
Te1 Sn1 Te2 114.16(6) 5 .
Te2 Sn1 Te2 101.51(10) 5_565 .
Sn1 Te1 Sn1 80.64(10) 5 .
Sn1 Te2 Mn1 78.49(10) . 5_565
Sn1 Te2 Sn1 78.49(10) . 5_565
C1 N1 C3 112.2(19) . .
C1 N1 C3 112.2(19) . 6
C3 N1 C3 110(3) . 6
C1 N1 C2 107(3) . .
C3 N1 C2 107.4(18) . .
C3 N1 C2 107.4(18) 6 .
N1 C1 H1A 109.5 . .
N1 C1 H1B 109.5 . .
H1A C1 H1B 109.5 . .
N1 C1 H1C 109.5 . .
H1A C1 H1C 109.5 . .
H1B C1 H1C 109.5 . .
N1 C2 H2A 109.7 . .
N1 C2 H2B 109.4 . .
H2A C2 H2B 109.5 . .
N1 C2 H2C 109.3 . .
H2A C2 H2C 109.5 . .
H2B C2 H2C 109.5 . .
N1 C3 H3A 109.5 . .
N1 C3 H3B 109.5 . .
H3A C3 H3B 109.5 . .
N1 C3 H3C 109.5 . .
H3A C3 H3C 109.5 . .
H3B C3 H3C 109.5 . .

loop_
_geom_bond_atom_site_label_1
_geom_bond_atom_site_label_2
_geom_bond_distance
_geom_bond_site_symmetry_2
Sn1 Te1 2.746(2) .
Sn1 Te1 2.746(2) 5
Sn1 Te2 2.751(2) 5_565
Sn1 Te2 2.752(2) .
Te1 Mn1 2.746(2) 5
Te1 Sn1 2.746(2) 5
Te2 Mn1 2.752(2) 5_565
Te2 Sn1 2.752(2) 5_565
N1 C1 1.44(5) .
N1 C3 1.50(3) .
N1 C3 1.50(3) 6
N1 C2 1.51(5) .
C1 H1A 0.9800 .
C1 H1B 0.9800 .
C1 H1C 0.9800 .
C2 H2A 0.9800 .
C2 H2B 0.9800 .
C2 H2C 0.9800 .
C3 H3A 0.9800 .
C3 H3B 0.9800 .
C3 H3C 0.9800 .
